data_4346405
loop_
_publ_author_name
'Wang, Wen-Min'
'Zhang, Hong-Xia'
'Wang, Shi-Yu'
'Shen, Hai-Yun'
'Gao, Hong-Ling'
'Cui, Jian-Zhong'
'Zhao, Bin'

_publ_section_title
;
 Ligand Field Affected Single-Molecule Magnet Behavior of Lanthanide(III)
 Dinuclear Complexes with an 8-Hydroxyquinoline Schiff Base Derivative as
 Bridging Ligand.
;
_journal_issue 22
_journal_name_full 'Inorganic chemistry'
_journal_page_first 10610
_journal_page_last 10622
_journal_paper_doi 10.1021/acs.inorgchem.5b01404
_journal_volume 54
_journal_year 2015
_chemical_formula_sum 'C52 H36 F14 Gd2 N4 O10'
_chemical_formula_weight 1457.35
_space_group_IT_number 4
_space_group_name_Hall 'P 2yb'
_space_group_name_H-M_alt 'P 1 21 1'
_symmetry_cell_setting monoclinic
_symmetry_space_group_name_H-M 'P 1 21 1'
_atom_sites_solution_hydrogens geom
_atom_sites_solution_primary direct
_atom_sites_solution_secondary difmap
_audit_creation_method SHELXL-97
_cell_angle_alpha 90.00
_cell_angle_beta 108.25(3)
_cell_angle_gamma 90.00
_cell_formula_units_Z 2
_cell_length_a 10.863(2)
_cell_length_b 19.489(4)
_cell_length_c 13.226(3)
_cell_measurement_reflns_used 8589
_cell_measurement_temperature 113(2)
_cell_measurement_theta_max 27.9024
_cell_measurement_theta_min 1.9289
_cell_volume 2659.2(11)
_computing_cell_refinement crystalclear
_computing_data_collection crystalclear
_computing_data_reduction crystalclear
_computing_molecular_graphics 'Bruker SHELXTL'
_computing_publication_material 'Bruker SHELXTL'
_computing_structure_refinement 'SHELXL-97 (Sheldrick, 1997)'
_computing_structure_solution 'SHELXS-97 (Sheldrick, 1990)'
_diffrn_ambient_temperature 113(2)
_diffrn_measured_fraction_theta_full 0.997
_diffrn_measured_fraction_theta_max 0.997
_diffrn_measurement_device_type CCD
_diffrn_radiation_monochromator confocal
_diffrn_radiation_source 'rotating anode'
_diffrn_radiation_type MoK\a
_diffrn_radiation_wavelength 0.71073
_diffrn_reflns_av_R_equivalents 0.0379
_diffrn_reflns_av_sigmaI/netI 0.0588
_diffrn_reflns_limit_h_max 12
_diffrn_reflns_limit_h_min -12
_diffrn_reflns_limit_k_max 23
_diffrn_reflns_limit_k_min -23
_diffrn_reflns_limit_l_max 15
_diffrn_reflns_limit_l_min -11
_diffrn_reflns_number 21785
_diffrn_reflns_theta_full 25.01
_diffrn_reflns_theta_max 25.01
_diffrn_reflns_theta_min 1.62
_diffrn_standards_decay_% 0
_diffrn_standards_interval_count 0
_diffrn_standards_interval_time 0
_diffrn_standards_number 0
_exptl_absorpt_coefficient_mu 2.583
_exptl_absorpt_correction_T_max 0.7469
_exptl_absorpt_correction_T_min 0.6261
_exptl_absorpt_correction_type multi-scan
_exptl_absorpt_process_details crystalclear
_exptl_crystal_colour red
_exptl_crystal_density_diffrn 1.820
_exptl_crystal_density_method 'not measured'
_exptl_crystal_description block
_exptl_crystal_F_000 1420
_exptl_crystal_size_max 0.20
_exptl_crystal_size_mid 0.18
_exptl_crystal_size_min 0.12
_refine_diff_density_max 2.118
_refine_diff_density_min -0.929
_refine_diff_density_rms 0.166
_refine_ls_abs_structure_details 'Flack H D (1983), Acta Cryst. A39, 876-881'
_refine_ls_abs_structure_Flack 0.00(2)
_refine_ls_extinction_coef 0.0043(2)
_refine_ls_extinction_expression Fc^*^=kFc[1+0.001xFc^2^\l^3^/sin(2\q)]^-1/4^
_refine_ls_extinction_method SHELXL
_refine_ls_goodness_of_fit_ref 0.985
_refine_ls_hydrogen_treatment constr
_refine_ls_matrix_type full
_refine_ls_number_parameters 743
_refine_ls_number_reflns 9266
_refine_ls_number_restraints 43
_refine_ls_restrained_S_all 0.995
_refine_ls_R_factor_all 0.0472
_refine_ls_R_factor_gt 0.0437
_refine_ls_shift/su_max 0.001
_refine_ls_shift/su_mean 0.000
_refine_ls_structure_factor_coef Fsqd
_refine_ls_weighting_details 'calc w=1/[\s^2^(Fo^2^)+(0.0534P)^2^+11.1157P] where P=(Fo^2^+2Fc^2^)/3'
_refine_ls_weighting_scheme calc
_refine_ls_wR_factor_gt 0.1049
_refine_ls_wR_factor_ref 0.1079
_reflns_number_gt 8697
_reflns_number_total 9266
_reflns_threshold_expression >2sigma(I)
_cod_data_source_file ic5b01404_si_002.cif
_cod_data_source_block 6
_cod_depositor_comments
;
The following automatic conversions were performed:

data item '_exptl_absorpt_correction_type' value 'MULTI-SCAN' was
changed to 'multi-scan' in accordance with the
/home/saulius/struct/COD-crude-data/automatic-downloads/DataCite-retrospective/ACS/depositions/lib/dictionaries/cif_core.dic
dictionary named 'cif_core.dic' version 2.4.2 last updated on
2011-04-26.

data item '_refine_ls_hydrogen_treatment' value 'CONSTR' was changed
to 'constr' in accordance with the
/home/saulius/struct/COD-crude-data/automatic-downloads/DataCite-retrospective/ACS/depositions/lib/dictionaries/cif_core.dic
dictionary named 'cif_core.dic' version 2.4.2 last updated on
2011-04-26.

data item '_symmetry_cell_setting' value 'Monoclinic' was changed to
'monoclinic' in accordance with the
/home/saulius/struct/COD-crude-data/automatic-downloads/DataCite-retrospective/ACS/depositions/lib/dictionaries/cif_core.dic
dictionary named 'cif_core.dic' version 2.4.2 last updated on
2011-04-26.

Automatic conversion script
Id: cif_fix_values 6909 2019-04-08 15:41:33Z antanas 
;
_cod_original_cell_volume 2659.1(9)
_cod_original_sg_symbol_H-M P2(1)
_cod_database_code 4346405

loop_
_symmetry_equiv_pos_as_xyz
'x, y, z'
'-x, y+1/2, -z'

loop_
_atom_site_label
_atom_site_type_symbol
_atom_site_fract_x
_atom_site_fract_y
_atom_site_fract_z
_atom_site_U_iso_or_equiv
_atom_site_adp_type
_atom_site_occupancy
_atom_site_symmetry_multiplicity
_atom_site_calc_flag
_atom_site_refinement_flags
_atom_site_disorder_assembly
_atom_site_disorder_group
Gd1 Gd 0.24709(4) 0.827061(19) 0.36418(3) 0.02162(13) Uani 1 1 d . . .
Gd2 Gd 0.24286(4) 0.793480(17) 0.65235(3) 0.02153(13) Uani 1 1 d . . .
F1 F 0.0661(9) 1.0098(4) -0.1557(6) 0.069(3) Uani 1 1 d . . .
F2 F 0.4156(8) 0.6075(4) 1.1725(6) 0.059(2) Uani 1 1 d . . .
F3 F 0.4120(10) 0.5660(6) 0.8781(7) 0.084(3) Uani 1 1 d U . .
F4 F 0.5523(8) 0.6157(5) 0.8280(8) 0.095(3) Uani 1 1 d U . .
F5 F 0.4586(9) 0.5261(5) 0.7480(7) 0.081(3) Uani 1 1 d U . .
F6 F 0.6880(8) 0.9363(5) 0.9217(8) 0.089(3) Uani 1 1 d . . .
F7 F 0.6815(5) 0.8282(5) 0.8935(4) 0.0491(16) Uani 1 1 d . . .
F8 F 0.5906(7) 0.8694(5) 1.0007(5) 0.062(2) Uani 1 1 d . . .
F9 F 0.0377(10) 1.0959(5) 0.2582(7) 0.079(3) Uani 1 1 d U A 3
F10 F -0.0560(12) 1.0055(6) 0.1775(10) 0.111(4) Uani 1 1 d U A 3
F11 F 0.0932(11) 1.0559(6) 0.1316(8) 0.100(3) Uani 1 1 d U A 3
F12 F -0.1926(5) 0.7925(4) 0.1240(4) 0.0448(15) Uani 1 1 d . . .
F13 F -0.2043(8) 0.6851(5) 0.1017(7) 0.075(3) Uani 1 1 d . . .
F14 F -0.1034(7) 0.7472(5) 0.0179(5) 0.055(2) Uani 1 1 d . . .
O1 O 0.3734(5) 0.7881(4) 0.5401(4) 0.0208(13) Uani 1 1 d . . .
O2 O 0.1172(6) 0.8322(4) 0.4756(4) 0.0236(13) Uani 1 1 d . . .
O3 O 0.3523(8) 0.6930(4) 0.7331(6) 0.0262(18) Uani 1 1 d . . .
O4 O 0.1097(7) 0.6970(4) 0.5777(6) 0.0262(16) Uani 1 1 d . . .
O5 O 0.4268(6) 0.8316(4) 0.7893(5) 0.0287(14) Uani 1 1 d . . .
O6 O 0.2440(7) 0.9167(5) 0.6609(6) 0.0320(19) Uani 1 1 d . . .
O7 O 0.1369(8) 0.9267(4) 0.2815(6) 0.0268(18) Uani 1 1 d . . .
O8 O 0.3774(7) 0.9238(4) 0.4373(6) 0.0283(17) Uani 1 1 d . . .
O9 O 0.0615(6) 0.7897(4) 0.2286(4) 0.0266(13) Uani 1 1 d . . .
O10 O 0.2452(6) 0.7040(4) 0.3576(5) 0.0250(19) Uani 1 1 d U . .
N1 N 0.4683(7) 0.7883(5) 0.3756(6) 0.0223(16) Uani 1 1 d . . .
N2 N 0.3221(8) 0.8492(4) 0.1932(6) 0.0283(19) Uani 1 1 d . . .
N3 N 0.0201(7) 0.8337(5) 0.6399(6) 0.0221(16) Uani 1 1 d . . .
N4 N 0.1663(8) 0.7697(4) 0.8230(6) 0.0264(18) Uani 1 1 d . . .
C1 C 0.5444(9) 0.7617(5) 0.4704(7) 0.023(2) Uani 1 1 d . . .
C2 C 0.4935(8) 0.7638(5) 0.5578(7) 0.0190(19) Uani 1 1 d . . .
C3 C 0.5731(10) 0.7403(5) 0.6549(8) 0.030(2) Uani 1 1 d . . .
H3 H 0.5433 0.7416 0.7151 0.036 Uiso 1 1 calc R . .
C4 C 0.6972(10) 0.7146(5) 0.6659(9) 0.031(2) Uani 1 1 d . . .
H4 H 0.7496 0.6993 0.7339 0.037 Uiso 1 1 calc R . .
C5 C 0.7454(11) 0.7108(6) 0.5826(9) 0.032(3) Uani 1 1 d . . .
H5 H 0.8295 0.6926 0.5927 0.038 Uiso 1 1 calc R . .
C6 C 0.6705(10) 0.7337(5) 0.4827(8) 0.028(2) Uani 1 1 d . . .
C7 C 0.7104(11) 0.7333(5) 0.3917(9) 0.033(3) Uani 1 1 d . . .
H7 H 0.7919 0.7138 0.3954 0.040 Uiso 1 1 calc R . .
C8 C 0.6336(10) 0.7608(6) 0.2968(9) 0.032(2) Uani 1 1 d . . .
H8 H 0.6613 0.7607 0.2354 0.038 Uiso 1 1 calc R . .
C9 C 0.5132(9) 0.7889(6) 0.2932(7) 0.027(2) Uani 1 1 d . . .
C10 C 0.4337(9) 0.8237(7) 0.1976(7) 0.028(2) Uani 1 1 d . . .
H10 H 0.4640 0.8277 0.1379 0.033 Uiso 1 1 calc R . .
C11 C 0.2563(11) 0.8896(5) 0.0997(8) 0.034(3) Uani 1 1 d . . .
C12 C 0.3292(15) 0.9354(6) 0.0585(9) 0.040(3) Uani 1 1 d . . .
H12 H 0.4206 0.9391 0.0887 0.048 Uiso 1 1 calc R . .
C13 C 0.2583(15) 0.9762(8) -0.0313(10) 0.053(4) Uani 1 1 d . . .
H13 H 0.3037 1.0063 -0.0635 0.064 Uiso 1 1 calc R . .
C14 C 0.1290(15) 0.9722(6) -0.0701(10) 0.046(3) Uani 1 1 d . . .
C15 C 0.0599(13) 0.9287(6) -0.0261(8) 0.042(3) Uani 1 1 d . . .
H15 H -0.0318 0.9268 -0.0548 0.050 Uiso 1 1 calc R . .
C16 C 0.1240(10) 0.8876(6) 0.0603(8) 0.033(2) Uani 1 1 d . . .
H16 H 0.0762 0.8582 0.0916 0.040 Uiso 1 1 calc R . .
C17 C -0.0533(8) 0.8607(5) 0.5460(7) 0.0226(19) Uani 1 1 d . . .
C18 C -0.0035(9) 0.8576(5) 0.4581(8) 0.024(2) Uani 1 1 d . . .
C19 C -0.0821(10) 0.8795(5) 0.3604(8) 0.026(2) Uani 1 1 d . . .
H19 H -0.0530 0.8763 0.2999 0.031 Uiso 1 1 calc R . .
C20 C -0.2070(10) 0.9071(5) 0.3497(8) 0.028(2) Uani 1 1 d . . .
H20 H -0.2595 0.9225 0.2817 0.034 Uiso 1 1 calc R . .
C21 C -0.2530(10) 0.9121(6) 0.4331(9) 0.030(2) Uani 1 1 d . . .
H21 H -0.3361 0.9315 0.4236 0.036 Uiso 1 1 calc R . .
C22 C -0.1771(10) 0.8885(5) 0.5347(8) 0.029(2) Uani 1 1 d . . .
C23 C -0.2209(11) 0.8890(5) 0.6239(9) 0.031(3) Uani 1 1 d . . .
H23 H -0.3023 0.9089 0.6191 0.037 Uiso 1 1 calc R . .
C24 C -0.1471(10) 0.8611(6) 0.7166(9) 0.035(2) Uani 1 1 d . . .
H24 H -0.1765 0.8609 0.7771 0.042 Uiso 1 1 calc R . .
C25 C -0.0255(9) 0.8322(6) 0.7224(7) 0.028(2) Uani 1 1 d . . .
C26 C 0.0554(9) 0.7956(7) 0.8184(7) 0.030(2) Uani 1 1 d . . .
H26 H 0.0248 0.7911 0.8780 0.036 Uiso 1 1 calc R . .
C27 C 0.2284(10) 0.7282(5) 0.9142(8) 0.027(2) Uani 1 1 d . . .
C28 C 0.1605(13) 0.6843(6) 0.9598(10) 0.037(3) Uani 1 1 d . . .
H28 H 0.0689 0.6824 0.9302 0.045 Uiso 1 1 calc R . .
C29 C 0.2189(16) 0.6441(6) 1.0448(10) 0.050(4) Uani 1 1 d . . .
H29 H 0.1709 0.6134 1.0737 0.060 Uiso 1 1 calc R . .
C30 C 0.3525(14) 0.6500(7) 1.0873(10) 0.044(3) Uani 1 1 d . . .
C31 C 0.4257(13) 0.6891(6) 1.0430(9) 0.040(3) Uani 1 1 d . . .
H31 H 0.5176 0.6888 1.0704 0.048 Uiso 1 1 calc R . .
C32 C 0.3612(12) 0.7294(5) 0.9564(8) 0.037(3) Uani 1 1 d . . .
H32 H 0.4098 0.7584 0.9254 0.045 Uiso 1 1 calc R . .
C33 C 0.4445(12) 0.5846(6) 0.7887(8) 0.032(3) Uani 1 1 d . . .
C34 C 0.3324(13) 0.6311(6) 0.7166(10) 0.029(3) Uani 1 1 d . . .
C35 C 0.2312(10) 0.5978(7) 0.6464(8) 0.029(3) Uani 1 1 d . . .
H35 H 0.2340 0.5492 0.6414 0.035 Uiso 1 1 calc R . .
C36 C 0.1225(11) 0.6332(6) 0.5809(9) 0.027(3) Uani 1 1 d . . .
C37 C 0.0068(13) 0.5917(5) 0.5083(9) 0.034(3) Uani 1 1 d . . .
H37A H -0.0711 0.5983 0.5297 0.051 Uiso 1 1 d R . .
H37B H 0.0297 0.5427 0.5130 0.051 Uiso 1 1 d R . .
H37C H -0.0097 0.6075 0.4348 0.051 Uiso 1 1 d R . .
C38 C 0.6111(11) 0.8810(6) 0.9080(9) 0.037(3) Uani 1 1 d . . .
C39 C 0.4843(9) 0.8874(5) 0.8174(7) 0.025(2) Uani 1 1 d . . .
C40 C 0.4450(12) 0.9528(6) 0.7834(9) 0.039(3) Uani 1 1 d . . .
H40 H 0.5003 0.9907 0.8108 0.047 Uiso 1 1 calc R . .
C41 C 0.3216(13) 0.9633(7) 0.7070(10) 0.035(3) Uani 1 1 d . . .
C42 C 0.2706(12) 1.0372(6) 0.6810(11) 0.049(3) Uani 1 1 d . . .
H42A H 0.2694 1.0491 0.6087 0.074 Uiso 1 1 calc R . .
H42B H 0.3274 1.0691 0.7319 0.074 Uiso 1 1 calc R . .
H42C H 0.1825 1.0403 0.6857 0.074 Uiso 1 1 calc R . .
C43 C -0.1254(10) 0.7389(6) 0.1103(8) 0.034(2) Uani 1 1 d . . .
C44 C 0.0039(9) 0.7316(5) 0.2012(8) 0.027(2) Uani 1 1 d . . .
C45 C 0.0461(10) 0.6681(6) 0.2394(8) 0.030(2) Uani 1 1 d . . .
H45 H -0.0097 0.6299 0.2146 0.035 Uiso 1 1 calc R . .
C46 C 0.1695(12) 0.6565(6) 0.3146(9) 0.030(3) Uani 1 1 d . . .
C47 C 0.2133(13) 0.5835(6) 0.3409(10) 0.038(3) Uani 1 1 d . . .
H47A H 0.2833 0.5730 0.3112 0.056 Uiso 1 1 calc R . .
H47B H 0.1403 0.5524 0.3101 0.056 Uiso 1 1 calc R . .
H47C H 0.2448 0.5776 0.4183 0.056 Uiso 1 1 calc R . .
C48 C 0.0526(14) 1.0352(6) 0.2185(10) 0.041(3) Uani 1 1 d . . .
C49 C 0.1530(12) 0.9907(6) 0.2917(10) 0.029(3) Uani 1 1 d . A .
C50 C 0.2592(10) 1.0244(7) 0.3629(9) 0.035(3) Uani 1 1 d . . .
H50 H 0.2602 1.0731 0.3642 0.042 Uiso 1 1 calc R A .
C51 C 0.3645(11) 0.9884(6) 0.4325(10) 0.030(3) Uani 1 1 d . A .
C52 C 0.4745(12) 1.0298(6) 0.5038(11) 0.042(3) Uani 1 1 d . . .
H52A H 0.5301 0.9997 0.5585 0.062 Uiso 1 1 d R A .
H52B H 0.4400 1.0666 0.5380 0.062 Uiso 1 1 d R . .
H52C H 0.5251 1.0500 0.4613 0.062 Uiso 1 1 d R . .

loop_
_atom_site_aniso_label
_atom_site_aniso_U_11
_atom_site_aniso_U_22
_atom_site_aniso_U_33
_atom_site_aniso_U_23
_atom_site_aniso_U_13
_atom_site_aniso_U_12
Gd1 0.0207(2) 0.0186(2) 0.0234(2) 0.00025(19) 0.00383(18) 0.00082(19)
Gd2 0.0191(2) 0.0198(2) 0.0239(2) -0.00017(19) 0.00415(18) 0.00070(18)
F1 0.099(7) 0.043(5) 0.045(4) 0.020(3) -0.007(4) -0.004(4)
F2 0.075(6) 0.056(5) 0.045(4) 0.021(4) 0.017(4) 0.024(4)
F3 0.094(6) 0.095(6) 0.063(5) 0.038(4) 0.025(4) 0.042(5)
F4 0.047(4) 0.061(5) 0.132(7) 0.032(5) -0.038(4) -0.009(4)
F5 0.087(6) 0.068(5) 0.072(5) -0.012(4) 0.001(4) 0.037(5)
F6 0.044(5) 0.054(5) 0.117(7) 0.026(5) -0.048(5) -0.017(4)
F7 0.034(3) 0.068(4) 0.038(3) -0.001(4) 0.001(3) 0.022(4)
F8 0.038(4) 0.114(7) 0.028(4) -0.011(4) 0.000(3) 0.024(4)
F9 0.083(6) 0.064(5) 0.076(5) -0.013(4) 0.007(4) 0.019(4)
F10 0.101(7) 0.078(6) 0.135(7) 0.022(6) 0.010(6) 0.004(6)
F11 0.121(7) 0.100(7) 0.083(6) 0.014(5) 0.037(5) 0.039(6)
F12 0.029(3) 0.065(4) 0.037(3) 0.000(4) 0.005(3) 0.020(4)
F13 0.050(5) 0.063(6) 0.086(6) 0.006(4) -0.018(4) -0.018(4)
F14 0.039(4) 0.098(6) 0.023(3) -0.002(4) 0.003(3) 0.025(4)
O1 0.018(3) 0.021(3) 0.025(3) 0.003(3) 0.009(3) 0.007(3)
O2 0.016(3) 0.026(4) 0.027(3) -0.006(3) 0.006(3) 0.001(3)
O3 0.033(5) 0.016(4) 0.028(4) 0.000(3) 0.006(4) 0.000(3)
O4 0.024(4) 0.023(4) 0.029(4) -0.004(3) 0.004(3) -0.005(3)
O5 0.030(4) 0.021(3) 0.031(3) 0.004(3) 0.003(3) 0.004(4)
O6 0.030(4) 0.024(4) 0.035(4) 0.003(3) -0.001(4) 0.005(3)
O7 0.025(4) 0.020(4) 0.032(4) 0.005(3) 0.005(3) 0.005(3)
O8 0.025(4) 0.026(4) 0.031(4) 0.003(3) 0.005(3) 0.002(3)
O9 0.021(3) 0.025(3) 0.026(3) -0.006(3) -0.002(3) -0.005(3)
O10 0.024(3) 0.016(3) 0.032(3) -0.005(2) 0.004(3) 0.001(2)
N1 0.018(4) 0.016(4) 0.032(4) -0.003(4) 0.007(3) 0.002(4)
N2 0.035(5) 0.025(5) 0.023(4) -0.001(3) 0.006(4) -0.007(3)
N3 0.023(4) 0.016(4) 0.030(4) -0.002(4) 0.012(3) -0.004(4)
N4 0.032(5) 0.025(4) 0.022(4) 0.000(3) 0.009(4) 0.004(3)
C1 0.017(5) 0.017(4) 0.033(5) -0.003(4) 0.005(4) 0.000(4)
C2 0.015(5) 0.016(4) 0.022(5) -0.001(4) 0.000(4) 0.003(4)
C3 0.027(6) 0.028(5) 0.037(6) 0.001(4) 0.013(5) -0.006(4)
C4 0.026(6) 0.020(5) 0.046(7) 0.006(4) 0.010(5) 0.001(4)
C5 0.026(6) 0.023(6) 0.044(7) -0.003(5) 0.005(5) 0.000(5)
C6 0.028(6) 0.019(5) 0.039(6) -0.004(4) 0.012(5) -0.004(4)
C7 0.026(6) 0.026(6) 0.049(7) -0.006(5) 0.015(6) 0.008(5)
C8 0.034(6) 0.026(5) 0.042(6) -0.007(5) 0.023(5) 0.001(5)
C9 0.026(5) 0.025(5) 0.034(5) 0.000(5) 0.014(4) 0.001(5)
C10 0.034(5) 0.026(5) 0.027(4) -0.003(5) 0.015(4) -0.006(5)
C11 0.044(7) 0.031(6) 0.027(5) 0.008(4) 0.013(5) 0.009(5)
C12 0.064(9) 0.025(6) 0.031(6) 0.004(5) 0.013(6) 0.001(6)
C13 0.074(11) 0.049(8) 0.037(7) 0.015(6) 0.018(7) -0.005(7)
C14 0.068(10) 0.025(6) 0.033(7) 0.005(5) 0.000(6) -0.001(6)
C15 0.059(8) 0.030(6) 0.031(6) -0.002(5) 0.004(6) -0.005(6)
C16 0.033(6) 0.037(6) 0.022(5) 0.006(4) -0.001(5) 0.002(5)
C17 0.014(5) 0.015(4) 0.036(5) -0.002(4) 0.003(4) 0.000(4)
C18 0.014(5) 0.023(5) 0.035(5) -0.001(4) 0.007(4) -0.002(4)
C19 0.028(6) 0.014(5) 0.030(5) -0.001(4) 0.002(4) 0.003(4)
C20 0.018(5) 0.022(6) 0.029(5) 0.000(4) -0.014(4) 0.003(4)
C21 0.018(5) 0.023(6) 0.049(7) -0.004(5) 0.011(5) 0.013(4)
C22 0.028(6) 0.021(5) 0.036(6) -0.002(4) 0.008(5) -0.003(4)
C23 0.029(6) 0.016(5) 0.053(7) 0.002(5) 0.022(6) 0.002(4)
C24 0.030(6) 0.031(6) 0.049(6) -0.003(5) 0.023(5) 0.006(5)
C25 0.026(5) 0.020(5) 0.038(5) -0.003(5) 0.013(4) -0.004(5)
C26 0.038(6) 0.029(5) 0.028(5) 0.002(5) 0.017(4) 0.001(6)
C27 0.030(6) 0.018(5) 0.030(5) -0.004(4) 0.005(5) -0.002(4)
C28 0.040(7) 0.037(7) 0.035(7) -0.001(5) 0.014(6) 0.007(5)
C29 0.091(11) 0.021(6) 0.049(8) 0.010(5) 0.039(8) 0.013(6)
C30 0.059(9) 0.041(7) 0.029(7) 0.005(5) 0.010(6) 0.021(6)
C31 0.046(7) 0.035(7) 0.033(6) 0.001(5) 0.007(6) 0.011(6)
C32 0.062(8) 0.018(5) 0.032(6) 0.002(4) 0.016(6) -0.006(5)
C33 0.038(7) 0.028(6) 0.027(5) 0.004(4) 0.006(5) -0.003(5)
C34 0.035(7) 0.021(7) 0.037(7) 0.012(5) 0.017(6) 0.006(5)
C35 0.023(6) 0.026(7) 0.034(6) -0.004(4) 0.000(5) 0.003(4)
C36 0.035(7) 0.018(6) 0.029(6) -0.010(4) 0.010(5) -0.008(4)
C37 0.041(7) 0.022(6) 0.030(6) -0.012(5) 0.000(5) 0.003(5)
C38 0.035(7) 0.031(6) 0.035(6) 0.007(5) -0.001(5) 0.000(5)
C39 0.017(5) 0.032(6) 0.023(5) 0.001(4) 0.001(4) 0.001(4)
C40 0.034(7) 0.033(7) 0.041(6) 0.002(5) -0.002(5) -0.005(5)
C41 0.031(7) 0.027(7) 0.038(7) 0.002(5) -0.001(5) -0.007(5)
C42 0.043(7) 0.027(7) 0.052(8) 0.001(6) -0.020(6) 0.002(6)
C43 0.025(6) 0.041(6) 0.030(6) 0.003(4) 0.000(5) -0.005(5)
C44 0.019(5) 0.033(6) 0.027(5) -0.001(4) 0.007(4) 0.004(4)
C45 0.024(6) 0.027(6) 0.027(5) -0.004(4) -0.008(4) -0.001(4)
C46 0.032(6) 0.024(6) 0.032(6) -0.003(5) 0.006(5) 0.002(5)
C47 0.039(7) 0.024(6) 0.042(7) -0.002(5) 0.002(5) -0.003(5)
C48 0.059(9) 0.019(6) 0.043(7) -0.001(5) 0.013(6) 0.002(6)
C49 0.028(7) 0.023(7) 0.034(6) -0.005(5) 0.008(5) 0.005(5)
C50 0.038(8) 0.010(6) 0.050(7) 0.000(4) 0.003(6) 0.000(4)
C51 0.028(6) 0.027(6) 0.039(7) 0.006(5) 0.014(5) 0.002(5)
C52 0.029(7) 0.027(7) 0.056(7) 0.003(6) -0.006(6) -0.002(5)

loop_
_atom_type_symbol
_atom_type_description
_atom_type_scat_dispersion_real
_atom_type_scat_dispersion_imag
_atom_type_scat_source
C C 0.0033 0.0016 'International Tables Vol C Tables 4.2.6.8 and 6.1.1.4'
H H 0.0000 0.0000 'International Tables Vol C Tables 4.2.6.8 and 6.1.1.4'
N N 0.0061 0.0033 'International Tables Vol C Tables 4.2.6.8 and 6.1.1.4'
O O 0.0106 0.0060 'International Tables Vol C Tables 4.2.6.8 and 6.1.1.4'
F F 0.0171 0.0103 'International Tables Vol C Tables 4.2.6.8 and 6.1.1.4'
Gd Gd -0.1653 3.9035 'International Tables Vol C Tables 4.2.6.8 and 6.1.1.4'

loop_
_geom_angle_atom_site_label_1
_geom_angle_atom_site_label_2
_geom_angle_atom_site_label_3
_geom_angle
O2 Gd1 O9 87.2(2)
O2 Gd1 O8 96.3(2)
O9 Gd1 O8 144.5(3)
O2 Gd1 O7 86.4(3)
O9 Gd1 O7 73.3(3)
O8 Gd1 O7 71.7(3)
O2 Gd1 O10 93.8(2)
O9 Gd1 O10 70.6(2)
O8 Gd1 O10 143.7(2)
O7 Gd1 O10 143.8(3)
O2 Gd1 O1 71.36(17)
O9 Gd1 O1 136.6(2)
O8 Gd1 O1 76.8(3)
O7 Gd1 O1 138.9(3)
O10 Gd1 O1 73.6(2)
O2 Gd1 N1 137.7(2)
O9 Gd1 N1 122.3(2)
O8 Gd1 N1 77.0(3)
O7 Gd1 N1 128.3(3)
O10 Gd1 N1 72.2(3)
O1 Gd1 N1 66.4(2)
O2 Gd1 N2 158.6(3)
O9 Gd1 N2 79.7(2)
O8 Gd1 N2 85.1(2)
O7 Gd1 N2 73.7(3)
O10 Gd1 N2 97.6(2)
O1 Gd1 N2 129.3(2)
N1 Gd1 N2 63.5(3)
O2 Gd1 Gd2 36.29(15)
O9 Gd1 Gd2 115.15(15)
O8 Gd1 Gd2 85.59(17)
O7 Gd1 Gd2 115.65(18)
O10 Gd1 Gd2 82.23(15)
O1 Gd1 Gd2 35.06(12)
N1 Gd1 Gd2 101.43(17)
N2 Gd1 Gd2 163.78(19)
O5 Gd2 O1 88.0(2)
O5 Gd2 O3 74.3(3)
O1 Gd2 O3 86.1(2)
O5 Gd2 O4 145.4(3)
O1 Gd2 O4 96.4(2)
O3 Gd2 O4 71.9(3)
O5 Gd2 O6 70.0(3)
O1 Gd2 O6 94.5(3)
O3 Gd2 O6 144.2(3)
O4 Gd2 O6 143.0(3)
O5 Gd2 O2 136.6(3)
O1 Gd2 O2 71.01(17)
O3 Gd2 O2 138.0(3)
O4 Gd2 O2 76.2(3)
O6 Gd2 O2 74.2(3)
O5 Gd2 N3 121.5(2)
O1 Gd2 N3 137.2(2)
O3 Gd2 N3 129.0(3)
O4 Gd2 N3 76.8(3)
O6 Gd2 N3 71.4(3)
O2 Gd2 N3 66.3(2)
O5 Gd2 N4 79.6(2)
O1 Gd2 N4 158.6(2)
O3 Gd2 N4 73.8(2)
O4 Gd2 N4 84.5(2)
O6 Gd2 N4 97.5(2)
O2 Gd2 N4 129.5(2)
N3 Gd2 N4 63.9(2)
O5 Gd2 Gd1 115.69(15)
O1 Gd2 Gd1 36.26(14)
O3 Gd2 Gd1 115.10(18)
O4 Gd2 Gd1 85.34(16)
O6 Gd2 Gd1 82.90(17)
O2 Gd2 Gd1 34.74(13)
N3 Gd2 Gd1 101.04(16)
N4 Gd2 Gd1 163.49(18)
C2 O1 Gd2 130.7(5)
C2 O1 Gd1 120.4(5)
Gd2 O1 Gd1 108.7(2)
C18 O2 Gd1 130.8(6)
C18 O2 Gd2 120.0(5)
Gd1 O2 Gd2 109.0(2)
C34 O3 Gd2 134.0(9)
C36 O4 Gd2 136.2(8)
C39 O5 Gd2 136.5(6)
C41 O6 Gd2 137.5(8)
C49 O7 Gd1 137.0(8)
C51 O8 Gd1 136.6(8)
C44 O9 Gd1 135.2(6)
C46 O10 Gd1 138.9(7)
C9 N1 C1 118.9(7)
C9 N1 Gd1 123.1(6)
C1 N1 Gd1 117.9(5)
C10 N2 C11 116.9(8)
C10 N2 Gd1 115.4(6)
C11 N2 Gd1 127.6(6)
C25 N3 C17 119.7(8)
C25 N3 Gd2 122.7(6)
C17 N3 Gd2 117.5(5)
C26 N4 C27 116.5(8)
C26 N4 Gd2 115.1(6)
C27 N4 Gd2 128.2(6)
N1 C1 C6 122.0(8)
N1 C1 C2 117.0(8)
C6 C1 C2 121.1(8)
O1 C2 C3 124.9(8)
O1 C2 C1 118.2(8)
C3 C2 C1 117.0(8)
C2 C3 C4 121.1(9)
C2 C3 H3 119.5
C4 C3 H3 119.5
C5 C4 C3 122.4(10)
C5 C4 H4 118.8
C3 C4 H4 118.8
C4 C5 C6 119.5(10)
C4 C5 H5 120.2
C6 C5 H5 120.2
C5 C6 C7 124.6(10)
C5 C6 C1 118.9(9)
C7 C6 C1 116.4(9)
C8 C7 C6 121.2(9)
C8 C7 H7 119.4
C6 C7 H7 119.4
C9 C8 C7 118.3(9)
C9 C8 H8 120.9
C7 C8 H8 120.9
N1 C9 C8 123.1(9)
N1 C9 C10 116.6(8)
C8 C9 C10 120.3(8)
N2 C10 C9 120.7(8)
N2 C10 H10 119.6
C9 C10 H10 119.6
C16 C11 C12 121.4(11)
C16 C11 N2 119.2(9)
C12 C11 N2 119.1(11)
C13 C12 C11 116.7(13)
C13 C12 H12 121.7
C11 C12 H12 121.7
C14 C13 C12 120.8(12)
C14 C13 H13 119.6
C12 C13 H13 119.6
C15 C14 F1 119.5(13)
C15 C14 C13 121.3(12)
F1 C14 C13 119.2(13)
C14 C15 C16 120.3(12)
C14 C15 H15 119.9
C16 C15 H15 119.9
C15 C16 C11 119.5(10)
C15 C16 H16 120.3
C11 C16 H16 120.3
N3 C17 C22 121.0(8)
N3 C17 C18 117.7(8)
C22 C17 C18 121.3(8)
O2 C18 C19 123.9(8)
O2 C18 C17 118.1(8)
C19 C18 C17 118.0(9)
C18 C19 C20 120.2(9)
C18 C19 H19 119.9
C20 C19 H19 119.9
C21 C20 C19 122.0(9)
C21 C20 H20 119.0
C19 C20 H20 119.0
C20 C21 C22 119.9(9)
C20 C21 H21 120.1
C22 C21 H21 120.1
C23 C22 C21 123.1(9)
C23 C22 C17 118.3(9)
C21 C22 C17 118.5(9)
C24 C23 C22 120.0(9)
C24 C23 H23 120.0
C22 C23 H23 120.0
C23 C24 C25 119.2(9)
C23 C24 H24 120.4
C25 C24 H24 120.4
N3 C25 C24 121.8(9)
N3 C25 C26 116.1(8)
C24 C25 C26 122.1(8)
N4 C26 C25 121.5(8)
N4 C26 H26 119.2
C25 C26 H26 119.2
C32 C27 C28 117.9(10)
C32 C27 N4 119.3(9)
C28 C27 N4 122.7(10)
C27 C28 C29 123.0(13)
C27 C28 H28 118.5
C29 C28 H28 118.5
C30 C29 C28 116.5(12)
C30 C29 H29 121.7
C28 C29 H29 121.7
C29 C30 F2 117.7(12)
C29 C30 C31 123.4(12)
F2 C30 C31 118.4(12)
C30 C31 C32 117.5(12)
C30 C31 H31 121.2
C32 C31 H31 121.2
C27 C32 C31 121.4(10)
C27 C32 H32 119.3
C31 C32 H32 119.3
F4 C33 F5 112.1(11)
F4 C33 F3 102.9(10)
F5 C33 F3 102.8(10)
F4 C33 C34 114.1(10)
F5 C33 C34 115.2(10)
F3 C33 C34 108.2(9)
O3 C34 C35 130.3(12)
O3 C34 C33 113.4(11)
C35 C34 C33 116.3(11)
C34 C35 C36 121.9(12)
C34 C35 H35 119.0
C36 C35 H35 119.0
O4 C36 C35 124.9(11)
O4 C36 C37 116.0(11)
C35 C36 C37 119.1(10)
C36 C37 H37A 111.0
C36 C37 H37B 109.1
H37A C37 H37B 109.4
C36 C37 H37C 108.1
H37A C37 H37C 109.7
H37B C37 H37C 109.4
F8 C38 F6 106.8(10)
F8 C38 F7 105.7(9)
F6 C38 F7 106.2(10)
F8 C38 C39 111.5(9)
F6 C38 C39 114.3(9)
F7 C38 C39 111.7(9)
O5 C39 C40 129.4(10)
O5 C39 C38 113.9(9)
C40 C39 C38 116.5(9)
C39 C40 C41 119.7(11)
C39 C40 H40 120.2
C41 C40 H40 120.2
O6 C41 C40 125.4(12)
O6 C41 C42 115.3(11)
C40 C41 C42 119.2(11)
C41 C42 H42A 109.5
C41 C42 H42B 109.5
H42A C42 H42B 109.5
C41 C42 H42C 109.5
H42A C42 H42C 109.5
H42B C42 H42C 109.5
F12 C43 F14 107.2(9)
F12 C43 F13 105.5(9)
F14 C43 F13 108.2(9)
F12 C43 C44 112.0(9)
F14 C43 C44 110.3(8)
F13 C43 C44 113.4(9)
O9 C44 C45 128.1(9)
O9 C44 C43 112.4(9)
C45 C44 C43 119.4(9)
C44 C45 C46 122.7(10)
C44 C45 H45 118.7
C46 C45 H45 118.7
O10 C46 C45 123.0(11)
O10 C46 C47 118.7(11)
C45 C46 C47 118.2(11)
C46 C47 H47A 109.5
C46 C47 H47B 109.5
H47A C47 H47B 109.5
C46 C47 H47C 109.5
H47A C47 H47C 109.5
H47B C47 H47C 109.5
F10 C48 F9 111.3(13)
F10 C48 F11 105.5(12)
F9 C48 F11 100.0(11)
F10 C48 C49 113.9(11)
F9 C48 C49 114.7(11)
F11 C48 C49 110.1(11)
O7 C49 C50 126.3(12)
O7 C49 C48 117.2(11)
C50 C49 C48 116.4(11)
C49 C50 C51 122.3(13)
C49 C50 H50 118.8
C51 C50 H50 118.8
O8 C51 C50 125.5(12)
O8 C51 C52 116.6(11)
C50 C51 C52 117.8(11)
C51 C52 H52A 109.1
C51 C52 H52B 109.7
H52A C52 H52B 109.5
C51 C52 H52C 109.5
H52A C52 H52C 109.6
H52B C52 H52C 109.5

loop_
_geom_bond_atom_site_label_1
_geom_bond_atom_site_label_2
_geom_bond_distance
Gd1 O2 2.339(5)
Gd1 O9 2.355(6)
Gd1 O8 2.374(8)
Gd1 O7 2.362(8)
Gd1 O10 2.399(9)
Gd1 O1 2.424(6)
Gd1 N1 2.478(7)
Gd1 N2 2.668(7)
Gd1 Gd2 3.8816(10)
Gd2 O5 2.358(7)
Gd2 O1 2.354(5)
Gd2 O3 2.365(8)
Gd2 O4 2.389(7)
Gd2 O6 2.403(9)
Gd2 O2 2.429(6)
Gd2 N3 2.499(7)
Gd2 N4 2.678(7)
F1 C14 1.342(14)
F2 C30 1.394(14)
F3 C33 1.384(13)
F4 C33 1.277(14)
F5 C33 1.289(14)
F6 C38 1.340(14)
F7 C38 1.331(14)
F8 C38 1.333(13)
F9 C48 1.325(15)
F10 C48 1.272(17)
F11 C48 1.414(15)
F12 C43 1.318(13)
F13 C43 1.336(13)
F14 C43 1.327(12)
O1 C2 1.339(10)
O2 C18 1.352(11)
O3 C34 1.232(15)
O4 C36 1.251(14)
O5 C39 1.252(12)
O6 C41 1.260(15)
O7 C49 1.261(15)
O8 C51 1.267(15)
O9 C44 1.290(13)
O10 C46 1.250(14)
N1 C9 1.326(11)
N1 C1 1.369(12)
N2 C10 1.294(13)
N2 C11 1.452(13)
N3 C25 1.333(11)
N3 C17 1.355(12)
N4 C26 1.290(12)
N4 C27 1.434(13)
C1 C6 1.435(13)
C1 C2 1.430(12)
C2 C3 1.382(13)
C3 C4 1.402(14)
C3 H3 0.9500
C4 C5 1.362(15)
C4 H4 0.9500
C5 C6 1.390(15)
C5 H5 0.9500
C6 C7 1.401(14)
C7 C8 1.380(16)
C7 H7 0.9500
C8 C9 1.406(14)
C8 H8 0.9500
C9 C10 1.456(14)
C10 H10 0.9500
C11 C16 1.367(15)
C11 C12 1.410(16)
C12 C13 1.436(18)
C12 H12 0.9500
C13 C14 1.338(19)
C13 H13 0.9500
C14 C15 1.376(18)
C15 C16 1.390(15)
C15 H15 0.9500
C16 H16 0.9500
C17 C22 1.413(13)
C17 C18 1.429(13)
C18 C19 1.375(14)
C19 C20 1.424(14)
C19 H19 0.9500
C20 C21 1.350(15)
C20 H20 0.9500
C21 C22 1.415(15)
C21 H21 0.9500
C22 C23 1.404(14)
C23 C24 1.351(16)
C23 H23 0.9500
C24 C25 1.416(14)
C24 H24 0.9500
C25 C26 1.481(14)
C26 H26 0.9500
C27 C32 1.374(16)
C27 C28 1.386(16)
C28 C29 1.353(18)
C28 H28 0.9500
C29 C30 1.39(2)
C29 H29 0.9500
C30 C31 1.359(18)
C31 C32 1.384(15)
C31 H31 0.9500
C32 H32 0.9500
C33 C34 1.577(17)
C34 C35 1.362(17)
C35 C36 1.406(16)
C35 H35 0.9500
C36 C37 1.550(15)
C37 H37A 0.9816
C37 H37B 0.9827
C37 H37C 0.9815
C38 C39 1.522(15)
C39 C40 1.373(15)
C40 C41 1.419(17)
C40 H40 0.9500
C41 C42 1.542(17)
C42 H42A 0.9800
C42 H42B 0.9800
C42 H42C 0.9800
C43 C44 1.543(14)
C44 C45 1.361(15)
C45 C46 1.415(16)
C45 H45 0.9500
C46 C47 1.506(17)
C47 H47A 0.9800
C47 H47B 0.9800
C47 H47C 0.9800
C48 C49 1.488(18)
C49 C50 1.403(16)
C50 C51 1.410(16)
C50 H50 0.9500
C51 C52 1.504(17)
C52 H52A 0.9801
C52 H52B 0.9829
C52 H52C 0.9828

loop_
_geom_torsion_atom_site_label_1
_geom_torsion_atom_site_label_2
_geom_torsion_atom_site_label_3
_geom_torsion_atom_site_label_4
_geom_torsion
O2 Gd1 Gd2 O5 -136.2(4)
O9 Gd1 Gd2 O5 -179.4(4)
O8 Gd1 Gd2 O5 -29.3(3)
O7 Gd1 Gd2 O5 -96.6(3)
O10 Gd1 Gd2 O5 116.4(3)
O1 Gd1 Gd2 O5 43.9(4)
N1 Gd1 Gd2 O5 46.4(3)
N2 Gd1 Gd2 O5 25.9(6)
O2 Gd1 Gd2 O1 179.9(6)
O9 Gd1 Gd2 O1 136.7(4)
O8 Gd1 Gd2 O1 -73.2(4)
O7 Gd1 Gd2 O1 -140.5(4)
O10 Gd1 Gd2 O1 72.5(4)
N1 Gd1 Gd2 O1 2.5(4)
N2 Gd1 Gd2 O1 -18.0(7)
O2 Gd1 Gd2 O3 139.9(4)
O9 Gd1 Gd2 O3 96.8(3)
O8 Gd1 Gd2 O3 -113.2(2)
O7 Gd1 Gd2 O3 179.5(4)
O10 Gd1 Gd2 O3 32.6(3)
O1 Gd1 Gd2 O3 -39.9(4)
N1 Gd1 Gd2 O3 -37.4(3)
N2 Gd1 Gd2 O3 -58.0(6)
O2 Gd1 Gd2 O4 72.5(4)
O9 Gd1 Gd2 O4 29.3(3)
O8 Gd1 Gd2 O4 179.4(3)
O7 Gd1 Gd2 O4 112.1(3)
O10 Gd1 Gd2 O4 -34.9(2)
O1 Gd1 Gd2 O4 -107.4(4)
N1 Gd1 Gd2 O4 -104.9(3)
N2 Gd1 Gd2 O4 -125.4(6)
O2 Gd1 Gd2 O6 -72.4(4)
O9 Gd1 Gd2 O6 -115.6(3)
O8 Gd1 Gd2 O6 34.5(2)
O7 Gd1 Gd2 O6 -32.8(3)
O10 Gd1 Gd2 O6 -179.8(2)
O1 Gd1 Gd2 O6 107.7(4)
N1 Gd1 Gd2 O6 110.2(3)
N2 Gd1 Gd2 O6 89.7(6)
O9 Gd1 Gd2 O2 -43.1(4)
O8 Gd1 Gd2 O2 106.9(4)
O7 Gd1 Gd2 O2 39.6(4)
O10 Gd1 Gd2 O2 -107.4(4)
O1 Gd1 Gd2 O2 -179.9(6)
N1 Gd1 Gd2 O2 -177.4(4)
N2 Gd1 Gd2 O2 162.1(7)
O2 Gd1 Gd2 N3 -3.1(4)
O9 Gd1 Gd2 N3 -46.2(3)
O8 Gd1 Gd2 N3 103.8(3)
O7 Gd1 Gd2 N3 36.5(3)
O10 Gd1 Gd2 N3 -110.4(3)
O1 Gd1 Gd2 N3 177.1(4)
N1 Gd1 Gd2 N3 179.6(4)
N2 Gd1 Gd2 N3 159.0(6)
O2 Gd1 Gd2 N4 20.2(7)
O9 Gd1 Gd2 N4 -23.0(6)
O8 Gd1 Gd2 N4 127.1(6)
O7 Gd1 Gd2 N4 59.8(6)
O10 Gd1 Gd2 N4 -87.2(6)
O1 Gd1 Gd2 N4 -159.7(7)
N1 Gd1 Gd2 N4 -157.2(6)
N2 Gd1 Gd2 N4 -177.7(10)
O5 Gd2 O1 C2 44.0(8)
O3 Gd2 O1 C2 -30.3(8)
O4 Gd2 O1 C2 -101.6(8)
O6 Gd2 O1 C2 113.8(8)
O2 Gd2 O1 C2 -174.6(8)
N3 Gd2 O1 C2 -179.0(7)
N4 Gd2 O1 C2 -10.3(13)
Gd1 Gd2 O1 C2 -174.7(10)
O5 Gd2 O1 Gd1 -141.3(3)
O3 Gd2 O1 Gd1 144.4(3)
O4 Gd2 O1 Gd1 73.1(3)
O6 Gd2 O1 Gd1 -71.5(3)
O2 Gd2 O1 Gd1 0.1(3)
N3 Gd2 O1 Gd1 -4.3(5)
N4 Gd2 O1 Gd1 164.4(5)
O2 Gd1 O1 C2 175.3(7)
O9 Gd1 O1 C2 110.8(7)
O8 Gd1 O1 C2 -83.3(7)
O7 Gd1 O1 C2 -123.9(7)
O10 Gd1 O1 C2 75.4(7)
N1 Gd1 O1 C2 -2.0(7)
N2 Gd1 O1 C2 -11.1(8)
Gd2 Gd1 O1 C2 175.3(9)
O2 Gd1 O1 Gd2 -0.1(4)
O9 Gd1 O1 Gd2 -64.5(4)
O8 Gd1 O1 Gd2 101.3(3)
O7 Gd1 O1 Gd2 60.8(5)
O10 Gd1 O1 Gd2 -100.0(3)
N1 Gd1 O1 Gd2 -177.3(4)
N2 Gd1 O1 Gd2 173.6(2)
O9 Gd1 O2 C18 -44.6(8)
O8 Gd1 O2 C18 100.0(8)
O7 Gd1 O2 C18 28.9(8)
O10 Gd1 O2 C18 -114.9(8)
O1 Gd1 O2 C18 173.8(8)
N1 Gd1 O2 C18 177.5(8)
N2 Gd1 O2 C18 7.3(13)
Gd2 Gd1 O2 C18 173.7(10)
O9 Gd1 O2 Gd2 141.7(3)
O8 Gd1 O2 Gd2 -73.7(3)
O7 Gd1 O2 Gd2 -144.9(3)
O10 Gd1 O2 Gd2 71.4(3)
O1 Gd1 O2 Gd2 0.1(4)
N1 Gd1 O2 Gd2 3.8(6)
N2 Gd1 O2 Gd2 -166.4(5)
O5 Gd2 O2 C18 -109.3(7)
O1 Gd2 O2 C18 -174.6(7)
O3 Gd2 O2 C18 124.9(7)
O4 Gd2 O2 C18 83.6(7)
O6 Gd2 O2 C18 -74.0(7)
N3 Gd2 O2 C18 2.2(7)
N4 Gd2 O2 C18 12.8(8)
Gd1 Gd2 O2 C18 -174.5(9)
O5 Gd2 O2 Gd1 65.2(5)
O1 Gd2 O2 Gd1 -0.1(4)
O3 Gd2 O2 Gd1 -60.6(5)
O4 Gd2 O2 Gd1 -101.9(3)
O6 Gd2 O2 Gd1 100.5(3)
N3 Gd2 O2 Gd1 176.7(4)
N4 Gd2 O2 Gd1 -172.7(2)
O5 Gd2 O3 C34 -179.0(10)
O1 Gd2 O3 C34 -90.0(10)
O4 Gd2 O3 C34 8.0(9)
O6 Gd2 O3 C34 177.8(9)
O2 Gd2 O3 C34 -34.4(11)
N3 Gd2 O3 C34 63.0(10)
N4 Gd2 O3 C34 97.5(10)
Gd1 Gd2 O3 C34 -67.6(10)
O5 Gd2 O4 C36 -21.4(12)
O1 Gd2 O4 C36 74.4(10)
O3 Gd2 O4 C36 -9.3(9)
O6 Gd2 O4 C36 -179.4(9)
O2 Gd2 O4 C36 143.0(10)
N3 Gd2 O4 C36 -148.5(10)
N4 Gd2 O4 C36 -84.1(10)
Gd1 Gd2 O4 C36 109.0(10)
O1 Gd2 O5 C39 82.3(9)
O3 Gd2 O5 C39 168.8(9)
O4 Gd2 O5 C39 -179.3(8)
O6 Gd2 O5 C39 -13.2(8)
O2 Gd2 O5 C39 23.0(10)
N3 Gd2 O5 C39 -64.8(9)
N4 Gd2 O5 C39 -115.3(9)
Gd1 Gd2 O5 C39 58.1(9)
O5 Gd2 O6 C41 10.4(11)
O1 Gd2 O6 C41 -75.8(12)
O3 Gd2 O6 C41 13.7(14)
O4 Gd2 O6 C41 177.3(10)
O2 Gd2 O6 C41 -144.7(12)
N3 Gd2 O6 C41 145.5(12)
N4 Gd2 O6 C41 86.4(12)
Gd1 Gd2 O6 C41 -110.3(12)
O2 Gd1 O7 C49 92.2(10)
O9 Gd1 O7 C49 -179.6(11)
O8 Gd1 O7 C49 -5.6(10)
O10 Gd1 O7 C49 -176.2(9)
O1 Gd1 O7 C49 36.2(12)
N1 Gd1 O7 C49 -61.3(11)
N2 Gd1 O7 C49 -95.8(10)
Gd2 Gd1 O7 C49 70.0(10)
O2 Gd1 O8 C51 -75.5(10)
O9 Gd1 O8 C51 18.6(12)
O7 Gd1 O8 C51 8.6(10)
O10 Gd1 O8 C51 179.3(9)
O1 Gd1 O8 C51 -144.6(11)
N1 Gd1 O8 C51 146.9(11)
N2 Gd1 O8 C51 83.1(10)
Gd2 Gd1 O8 C51 -110.2(10)
O2 Gd1 O9 C44 -83.0(8)
O8 Gd1 O9 C44 -179.9(7)
O7 Gd1 O9 C44 -170.1(8)
O10 Gd1 O9 C44 12.0(8)
O1 Gd1 O9 C44 -24.1(9)
N1 Gd1 O9 C44 64.7(9)
N2 Gd1 O9 C44 114.0(8)
Gd2 Gd1 O9 C44 -59.1(8)
O2 Gd1 O10 C46 74.8(10)
O9 Gd1 O10 C46 -11.0(10)
O8 Gd1 O10 C46 -179.2(9)
O7 Gd1 O10 C46 -14.4(12)
O1 Gd1 O10 C46 144.1(10)
N1 Gd1 O10 C46 -146.1(11)
N2 Gd1 O10 C46 -87.1(10)
Gd2 Gd1 O10 C46 109.2(10)
O2 Gd1 N1 C9 176.2(7)
O9 Gd1 N1 C9 48.7(9)
O8 Gd1 N1 C9 -98.8(8)
O7 Gd1 N1 C9 -45.2(9)
O10 Gd1 N1 C9 100.7(8)
O1 Gd1 N1 C9 -179.9(9)
N2 Gd1 N1 C9 -7.7(8)
Gd2 Gd1 N1 C9 178.5(8)
O2 Gd1 N1 C1 -0.2(9)
O9 Gd1 N1 C1 -127.8(7)
O8 Gd1 N1 C1 84.7(7)
O7 Gd1 N1 C1 138.4(7)
O10 Gd1 N1 C1 -75.8(7)
O1 Gd1 N1 C1 3.6(7)
N2 Gd1 N1 C1 175.8(8)
Gd2 Gd1 N1 C1 2.1(7)
O2 Gd1 N2 C10 177.9(7)
O9 Gd1 N2 C10 -129.0(8)
O8 Gd1 N2 C10 83.2(8)
O7 Gd1 N2 C10 155.5(8)
O10 Gd1 N2 C10 -60.4(8)
O1 Gd1 N2 C10 14.6(9)
N1 Gd1 N2 C10 5.3(7)
Gd2 Gd1 N2 C10 27.9(12)
O2 Gd1 N2 C11 1.9(12)
O9 Gd1 N2 C11 55.0(8)
O8 Gd1 N2 C11 -92.9(8)
O7 Gd1 N2 C11 -20.5(8)
O10 Gd1 N2 C11 123.5(8)
O1 Gd1 N2 C11 -161.4(7)
N1 Gd1 N2 C11 -170.7(9)
Gd2 Gd1 N2 C11 -148.1(7)
O5 Gd2 N3 C25 -50.0(9)
O1 Gd2 N3 C25 -177.1(7)
O3 Gd2 N3 C25 44.9(9)
O4 Gd2 N3 C25 97.9(8)
O6 Gd2 N3 C25 -101.1(8)
O2 Gd2 N3 C25 178.5(8)
N4 Gd2 N3 C25 7.5(7)
Gd1 Gd2 N3 C25 -179.6(7)
O5 Gd2 N3 C17 126.9(7)
O1 Gd2 N3 C17 -0.1(9)
O3 Gd2 N3 C17 -138.2(7)
O4 Gd2 N3 C17 -85.1(7)
O6 Gd2 N3 C17 75.9(7)
O2 Gd2 N3 C17 -4.6(7)
N4 Gd2 N3 C17 -175.5(8)
Gd1 Gd2 N3 C17 -2.7(7)
O5 Gd2 N4 C26 127.7(8)
O1 Gd2 N4 C26 -176.7(8)
O3 Gd2 N4 C26 -155.8(8)
O4 Gd2 N4 C26 -83.2(8)
O6 Gd2 N4 C26 59.7(8)
O2 Gd2 N4 C26 -16.0(9)
N3 Gd2 N4 C26 -5.2(8)
Gd1 Gd2 N4 C26 -30.8(12)
O5 Gd2 N4 C27 -57.2(8)
O1 Gd2 N4 C27 -1.5(12)
O3 Gd2 N4 C27 19.3(7)
O4 Gd2 N4 C27 92.0(8)
O6 Gd2 N4 C27 -125.2(7)
O2 Gd2 N4 C27 159.1(7)
N3 Gd2 N4 C27 169.9(8)
Gd1 Gd2 N4 C27 144.4(6)
C9 N1 C1 C6 -0.9(14)
Gd1 N1 C1 C6 175.7(7)
C9 N1 C1 C2 178.3(9)
Gd1 N1 C1 C2 -5.0(11)
Gd2 O1 C2 C3 -5.7(14)
Gd1 O1 C2 C3 -179.9(7)
Gd2 O1 C2 C1 174.4(6)
Gd1 O1 C2 C1 0.2(11)
N1 C1 C2 O1 3.3(13)
C6 C1 C2 O1 -177.5(9)
N1 C1 C2 C3 -176.6(9)
C6 C1 C2 C3 2.6(13)
O1 C2 C3 C4 179.0(9)
C1 C2 C3 C4 -1.1(14)
C2 C3 C4 C5 -0.6(15)
C3 C4 C5 C6 0.7(15)
C4 C5 C6 C7 179.0(9)
C4 C5 C6 C1 0.8(14)
N1 C1 C6 C5 176.7(9)
C2 C1 C6 C5 -2.5(14)
N1 C1 C6 C7 -1.6(14)
C2 C1 C6 C7 179.2(9)
C5 C6 C7 C8 -176.0(10)
C1 C6 C7 C8 2.2(14)
C6 C7 C8 C9 -0.4(16)
C1 N1 C9 C8 2.9(16)
Gd1 N1 C9 C8 -173.5(8)
C1 N1 C9 C10 -174.2(10)
Gd1 N1 C9 C10 9.3(13)
C7 C8 C9 N1 -2.3(17)
C7 C8 C9 C10 174.7(11)
C11 N2 C10 C9 173.2(10)
Gd1 N2 C10 C9 -3.2(14)
N1 C9 C10 N2 -3.5(16)
C8 C9 C10 N2 179.3(11)
C10 N2 C11 C16 145.7(10)
Gd1 N2 C11 C16 -38.4(13)
C10 N2 C11 C12 -40.9(14)
Gd1 N2 C11 C12 135.1(8)
C16 C11 C12 C13 -4.1(17)
N2 C11 C12 C13 -177.4(10)
C11 C12 C13 C14 3(2)
C12 C13 C14 C15 -1(2)
C12 C13 C14 F1 -178.5(12)
F1 C14 C15 C16 177.7(11)
C13 C14 C15 C16 -0.2(19)
C14 C15 C16 C11 -1.3(17)
C12 C11 C16 C15 3.6(17)
N2 C11 C16 C15 176.9(9)
C25 N3 C17 C22 1.1(14)
Gd2 N3 C17 C22 -176.0(7)
C25 N3 C17 C18 -176.4(8)
Gd2 N3 C17 C18 6.5(11)
Gd1 O2 C18 C19 8.0(15)
Gd2 O2 C18 C19 -178.8(7)
Gd1 O2 C18 C17 -173.0(6)
Gd2 O2 C18 C17 0.1(12)
N3 C17 C18 O2 -4.5(13)
C22 C17 C18 O2 178.0(9)
N3 C17 C18 C19 174.5(9)
C22 C17 C18 C19 -3.0(14)
O2 C18 C19 C20 -178.4(9)
C17 C18 C19 C20 2.6(14)
C18 C19 C20 C21 -0.7(15)
C19 C20 C21 C22 -1.0(15)
C20 C21 C22 C23 -176.8(9)
C20 C21 C22 C17 0.7(15)
N3 C17 C22 C23 1.6(14)
C18 C17 C22 C23 179.0(9)
N3 C17 C22 C21 -176.0(9)
C18 C17 C22 C21 1.4(14)
C21 C22 C23 C24 175.2(10)
C17 C22 C23 C24 -2.3(14)
C22 C23 C24 C25 0.5(16)
C17 N3 C25 C24 -3.0(15)
Gd2 N3 C25 C24 173.9(8)
C17 N3 C25 C26 174.1(10)
Gd2 N3 C25 C26 -9.0(13)
C23 C24 C25 N3 2.2(16)
C23 C24 C25 C26 -174.8(11)
C27 N4 C26 C25 -172.4(10)
Gd2 N4 C26 C25 3.3(14)
N3 C25 C26 N4 3.2(16)
C24 C25 C26 N4 -179.7(11)
C26 N4 C27 C32 -145.2(10)
Gd2 N4 C27 C32 39.8(12)
C26 N4 C27 C28 37.6(14)
Gd2 N4 C27 C28 -137.5(9)
C32 C27 C28 C29 1.4(17)
N4 C27 C28 C29 178.8(10)
C27 C28 C29 C30 1.8(19)
C28 C29 C30 F2 -177.9(10)
C28 C29 C30 C31 -6(2)
C29 C30 C31 C32 5.8(19)
F2 C30 C31 C32 178.0(10)
C28 C27 C32 C31 -1.2(16)
N4 C27 C32 C31 -178.6(9)
C30 C31 C32 C27 -2.2(16)
Gd2 O3 C34 C35 -4.5(19)
Gd2 O3 C34 C33 174.8(6)
F4 C33 C34 O3 -20.0(14)
F5 C33 C34 O3 -151.8(11)
F3 C33 C34 O3 93.9(12)
F4 C33 C34 C35 159.3(11)
F5 C33 C34 C35 27.6(15)
F3 C33 C34 C35 -86.8(13)
O3 C34 C35 C36 -3.6(19)
C33 C34 C35 C36 177.2(10)
Gd2 O4 C36 C35 6.7(17)
Gd2 O4 C36 C37 -174.8(7)
C34 C35 C36 O4 2.5(17)
C34 C35 C36 C37 -176.0(11)
Gd2 O5 C39 C40 11.3(17)
Gd2 O5 C39 C38 -173.5(6)
F8 C38 C39 O5 -73.9(12)
F6 C38 C39 O5 164.8(10)
F7 C38 C39 O5 44.1(12)
F8 C38 C39 C40 101.9(11)
F6 C38 C39 C40 -19.4(15)
F7 C38 C39 C40 -140.1(10)
O5 C39 C40 C41 1.5(19)
C38 C39 C40 C41 -173.5(11)
Gd2 O6 C41 C40 -5(2)
Gd2 O6 C41 C42 178.7(8)
C39 C40 C41 O6 -4(2)
C39 C40 C41 C42 171.5(11)
Gd1 O9 C44 C45 -8.8(15)
Gd1 O9 C44 C43 173.9(6)
F12 C43 C44 O9 -42.1(12)
F14 C43 C44 O9 77.2(11)
F13 C43 C44 O9 -161.3(9)
F12 C43 C44 C45 140.4(10)
F14 C43 C44 C45 -100.3(11)
F13 C43 C44 C45 21.2(14)
O9 C44 C45 C46 -3.8(17)
C43 C44 C45 C46 173.2(10)
Gd1 O10 C46 C45 5.6(18)
Gd1 O10 C46 C47 -176.8(7)
C44 C45 C46 O10 5.5(18)
C44 C45 C46 C47 -172.2(10)
Gd1 O7 C49 C50 3.0(18)
Gd1 O7 C49 C48 -179.5(7)
F10 C48 C49 O7 20.9(16)
F9 C48 C49 O7 150.7(11)
F11 C48 C49 O7 -97.4(13)
F10 C48 C49 C50 -161.4(12)
F9 C48 C49 C50 -31.6(16)
F11 C48 C49 C50 80.3(13)
O7 C49 C50 C51 1.0(18)
C48 C49 C50 C51 -176.5(11)
Gd1 O8 C51 C50 -9.0(18)
Gd1 O8 C51 C52 174.2(7)
C49 C50 C51 O8 1.9(18)
C49 C50 C51 C52 178.7(11)
